data_4508810
loop_
_publ_author_name
'Todd, Adam M.'
'Anderson, Kirsty M.'
'Byrne, Peter'
'Goeta, Andr\'es E.'
'Steed, Jonathan W.'

_publ_section_title
;
 Helical or Polar Guest-DependentZ&#x2018; = 1.5 orZ&#x2018; = 2 Forms of
 a Sterically Hindered Bis(urea) Clathrate
;
_journal_issue 8
_journal_name_full 'Crystal Growth &amp; Design'
_journal_page_first 1750
_journal_paper_doi 10.1021/cg060318o
_journal_volume 6
_journal_year 2006
_chemical_formula_moiety 'C24 H28 N6 O2, 0.305(H2 O)'
_chemical_formula_sum 'C24 H28.6 N6 O2.31'
_chemical_formula_weight 438.04
_chemical_name_systematic
; 
 ? 
;
_space_group_IT_number 5
_symmetry_cell_setting monoclinic
_symmetry_space_group_name_Hall 'C 2y'
_symmetry_space_group_name_H-M 'C 1 2 1'
_atom_sites_solution_hydrogens geom
_atom_sites_solution_primary direct
_atom_sites_solution_secondary difmap
_audit_creation_method SHELXL-97
_cell_angle_alpha 90.00
_cell_angle_beta 90.410(2)
_cell_angle_gamma 90.00
_cell_formula_units_Z 6
_cell_length_a 25.306(3)
_cell_length_b 11.1907(11)
_cell_length_c 12.3470(13)
_cell_measurement_temperature 120(2)
_cell_volume 3496.5(7)
_computing_cell_refinement SMART
_computing_data_collection SMART
_computing_data_reduction SAINT
_computing_molecular_graphics X-Seed
_computing_publication_material X-Seed
_computing_structure_refinement 'SHELXL-97 (Sheldrick, 1997)'
_computing_structure_solution 'SHELXS-97 (Sheldrick, 1990)'
_diffrn_ambient_temperature 120(2)
_diffrn_measured_fraction_theta_full 0.997
_diffrn_measured_fraction_theta_max 0.997
_diffrn_measurement_device_type 'Smart 1k'
_diffrn_radiation_monochromator graphite
_diffrn_radiation_source 'fine-focus sealed tube'
_diffrn_radiation_type MoK\a
_diffrn_radiation_wavelength 0.71073
_diffrn_reflns_av_R_equivalents 0.0448
_diffrn_reflns_av_sigmaI/netI 0.0398
_diffrn_reflns_limit_h_max 28
_diffrn_reflns_limit_h_min -28
_diffrn_reflns_limit_k_max 12
_diffrn_reflns_limit_k_min -12
_diffrn_reflns_limit_l_max 13
_diffrn_reflns_limit_l_min -13
_diffrn_reflns_number 15733
_diffrn_reflns_theta_full 23.36
_diffrn_reflns_theta_max 23.36
_diffrn_reflns_theta_min 1.61
_exptl_absorpt_coefficient_mu 0.083
_exptl_absorpt_correction_type none
_exptl_crystal_colour colourless
_exptl_crystal_density_diffrn 1.248
_exptl_crystal_density_method 'not measured'
_exptl_crystal_description block
_exptl_crystal_F_000 1398
_exptl_crystal_size_max 0.20
_exptl_crystal_size_mid 0.20
_exptl_crystal_size_min 0.20
_refine_diff_density_max 0.122
_refine_diff_density_min -0.154
_refine_diff_density_rms 0.029
_refine_ls_abs_structure_details 'Flack H D (1983), Acta Cryst. A39, 876-881'
_refine_ls_abs_structure_Flack -0.6(10)
_refine_ls_extinction_coef 0.0017(2)
_refine_ls_extinction_expression Fc^*^=kFc[1+0.001xFc^2^\l^3^/sin(2\q)]^-1/4^
_refine_ls_extinction_method SHELXL
_refine_ls_goodness_of_fit_ref 1.057
_refine_ls_hydrogen_treatment mixed
_refine_ls_matrix_type full
_refine_ls_number_parameters 471
_refine_ls_number_reflns 5100
_refine_ls_number_restraints 1
_refine_ls_restrained_S_all 1.057
_refine_ls_R_factor_all 0.0415
_refine_ls_R_factor_gt 0.0337
_refine_ls_shift/su_max 0.000
_refine_ls_shift/su_mean 0.000
_refine_ls_structure_factor_coef Fsqd
_refine_ls_weighting_details 'calc w=1/[\s^2^(Fo^2^)+(0.0311P)^2^+0.7427P] where P=(Fo^2^+2Fc^2^)/3'
_refine_ls_weighting_scheme calc
_refine_ls_wR_factor_gt 0.0703
_refine_ls_wR_factor_ref 0.0732
_reflns_number_gt 4535
_reflns_number_total 5100
_reflns_threshold_expression >2sigma(I)
_cod_data_source_file cg060318osup3.cif
_cod_data_source_block c:\kirsty~1\crysta~1\projec~1\adam\06srv107\work\06srv107
_cod_depositor_comments
;
The following automatic conversions were performed:

'_symmetry_cell_setting' value 'Monoclinic' changed to 'monoclinic'
according to /home/saulius/struct/CIF-dictionaries/cif_core.dic
dictionary named 'cif_core.dic' version 2.4.2 from 2011-04-26.

Automatic conversion script
Id: cif_fix_values 1891 2012-01-12 08:04:46Z andrius 
;
_cod_original_cell_volume 3496.5(6)
_cod_original_sg_symbol_H-M C2
_cod_original_formula_sum 'C24 H28.60 N6 O2.31'
_cod_database_code 4508810

loop_
_symmetry_equiv_pos_as_xyz
'x, y, z'
'-x, y, -z'
'x+1/2, y+1/2, z'
'-x+1/2, y+1/2, -z'

loop_
_atom_site_label
_atom_site_type_symbol
_atom_site_fract_x
_atom_site_fract_y
_atom_site_fract_z
_atom_site_U_iso_or_equiv
_atom_site_adp_type
_atom_site_occupancy
_atom_site_symmetry_multiplicity
_atom_site_calc_flag
_atom_site_refinement_flags
O1 O 0.79706(6) 0.42467(14) 0.19593(12) 0.0333(4) Uani 1 1 d .
O2 O 0.62735(6) 0.99394(13) 0.13846(11) 0.0291(4) Uani 1 1 d .
O3 O 0.86549(6) 0.63765(15) 0.50332(12) 0.0376(4) Uani 1 1 d .
N1 N 0.96805(10) 0.1738(3) 0.1206(2) 0.0694(8) Uani 1 1 d .
N2 N 0.86242(7) 0.38762(17) 0.07287(16) 0.0289(5) Uani 1 1 d .
N3 N 0.79136(7) 0.50301(17) 0.02627(16) 0.0286(5) Uani 1 1 d .
N4 N 0.63474(7) 0.94831(16) 0.31769(15) 0.0270(4) Uani 1 1 d .
N5 N 0.62203(7) 1.14172(16) 0.26667(14) 0.0310(4) Uani 1 1 d .
N6 N 0.57192(9) 1.4408(2) 0.2176(3) 0.0645(7) Uani 1 1 d .
N7 N 0.67681(9) 0.4535(2) 0.4984(2) 0.0599(7) Uani 1 1 d .
N8 N 0.80304(7) 0.55527(18) 0.39132(17) 0.0314(5) Uani 1 1 d .
N9 N 0.88521(7) 0.60060(19) 0.32761(16) 0.0353(5) Uani 1 1 d .
C1 C 0.93492(10) 0.2533(3) 0.0759(2) 0.0473(7) Uani 1 1 d .
H1 H 0.9400 0.2739 0.0021 0.057 Uiso 1 1 calc R
C2 C 0.95994(10) 0.1455(2) 0.2259(2) 0.0480(7) Uani 1 1 d .
H2 H 0.9826 0.0885 0.2593 0.058 Uiso 1 1 calc R
C3 C 0.92121(9) 0.1948(2) 0.28499(19) 0.0345(6) Uani 1 1 d .
H3 H 0.9171 0.1736 0.3589 0.041 Uiso 1 1 calc R
C4 C 0.88784(9) 0.2759(2) 0.23758(18) 0.0366(6) Uani 1 1 d .
H4 H 0.8604 0.3109 0.2788 0.044 Uiso 1 1 calc R
C5 C 0.89385(8) 0.30701(19) 0.13020(17) 0.0269(5) Uani 1 1 d .
C6 C 0.81523(8) 0.43798(19) 0.10371(17) 0.0257(5) Uani 1 1 d .
C7 C 0.73891(8) 0.5587(2) 0.03529(17) 0.0298(5) Uani 1 1 d .
C8 C 0.72904(10) 0.6198(2) -0.07473(19) 0.0423(6) Uani 1 1 d .
H8A H 0.7307 0.5601 -0.1326 0.063 Uiso 1 1 calc R
H8B H 0.7561 0.6811 -0.0866 0.063 Uiso 1 1 calc R
H8C H 0.6940 0.6572 -0.0750 0.063 Uiso 1 1 calc R
C9 C 0.69750(9) 0.4624(2) 0.0545(2) 0.0430(7) Uani 1 1 d .
H9A H 0.7011 0.4317 0.1285 0.064 Uiso 1 1 calc R
H9B H 0.7026 0.3970 0.0028 0.064 Uiso 1 1 calc R
H9C H 0.6621 0.4966 0.0445 0.064 Uiso 1 1 calc R
C10 C 0.73868(8) 0.65625(19) 0.12307(16) 0.0242(5) Uani 1 1 d .
C11 C 0.78444(8) 0.71781(19) 0.14969(17) 0.0260(5) Uani 1 1 d .
H11 H 0.8169 0.6966 0.1166 0.031 Uiso 1 1 calc R
C12 C 0.78316(9) 0.8100(2) 0.22424(17) 0.0292(5) Uani 1 1 d .
H12 H 0.8149 0.8510 0.2426 0.035 Uiso 1 1 calc R
C13 C 0.73653(8) 0.84291(19) 0.27205(16) 0.0267(5) Uani 1 1 d .
H13 H 0.7363 0.9066 0.3229 0.032 Uiso 1 1 calc R
C14 C 0.68971(8) 0.78391(18) 0.24666(16) 0.0236(5) Uani 1 1 d .
C16 C 0.69176(8) 0.69048(19) 0.17245(17) 0.0254(5) Uani 1 1 d .
H16 H 0.6602 0.6487 0.1549 0.030 Uiso 1 1 calc R
C17 C 0.63899(8) 0.81726(19) 0.30680(16) 0.0260(5) Uani 1 1 d .
C18 C 0.64382(10) 0.7702(2) 0.42323(17) 0.0368(6) Uani 1 1 d .
H18A H 0.6117 0.7904 0.4633 0.055 Uiso 1 1 calc R
H18B H 0.6745 0.8070 0.4588 0.055 Uiso 1 1 calc R
H18C H 0.6483 0.6832 0.4219 0.055 Uiso 1 1 calc R
C19 C 0.58856(8) 0.7678(2) 0.25597(18) 0.0327(5) Uani 1 1 d .
H19A H 0.5856 0.7955 0.1809 0.049 Uiso 1 1 calc R
H19B H 0.5580 0.7959 0.2970 0.049 Uiso 1 1 calc R
H19C H 0.5896 0.6803 0.2573 0.049 Uiso 1 1 calc R
C20 C 0.62774(8) 1.02454(19) 0.23498(17) 0.0247(5) Uani 1 1 d .
C21 C 0.60267(8) 1.2373(2) 0.20520(19) 0.0301(5) Uani 1 1 d .
C22 C 0.59273(10) 1.3432(2) 0.2611(2) 0.0441(7) Uani 1 1 d .
H22 H 0.6015 1.3455 0.3360 0.053 Uiso 1 1 calc R
H5N H 0.6259 1.1527 0.3438 0.043(7) Uiso 1 1 d R
C23 C 0.55985(11) 1.4353(3) 0.1128(3) 0.0656(10) Uani 1 1 d .
H23 H 0.5441 1.5033 0.0797 0.079 Uiso 1 1 calc R
C24 C 0.56901(10) 1.3363(3) 0.0501(2) 0.0513(7) Uani 1 1 d .
H24 H 0.5602 1.3376 -0.0248 0.062 Uiso 1 1 calc R
C25 C 0.59100(9) 1.2346(2) 0.09569(19) 0.0375(6) Uani 1 1 d .
H25 H 0.5978 1.1656 0.0533 0.045 Uiso 1 1 calc R
C26 C 0.67349(11) 0.5233(3) 0.5863(2) 0.0566(9) Uani 1 1 d .
H26 H 0.6435 0.5140 0.6314 0.068 Uiso 1 1 calc R
C27 C 0.71023(10) 0.6065(3) 0.6152(2) 0.0456(7) Uani 1 1 d .
H27 H 0.7054 0.6538 0.6783 0.055 Uiso 1 1 calc R
C28 C 0.75428(10) 0.6216(2) 0.55219(19) 0.0406(6) Uani 1 1 d .
H28 H 0.7801 0.6801 0.5702 0.049 Uiso 1 1 calc R
C29 C 0.76025(8) 0.5496(2) 0.46214(17) 0.0296(5) Uani 1 1 d .
C30 C 0.72037(9) 0.4673(2) 0.4375(2) 0.0420(6) Uani 1 1 d .
H30 H 0.7242 0.4189 0.3748 0.050 Uiso 1 1 calc R
C31 C 0.85175(9) 0.60144(19) 0.41323(18) 0.0283(5) Uani 1 1 d .
C32 C 0.93975(9) 0.6475(2) 0.33149(18) 0.0388(6) Uani 1 1 d .
C33 C 0.93823(10) 0.7828(2) 0.3446(2) 0.0487(7) Uani 1 1 d .
H33A H 0.9216 0.8031 0.4136 0.073 Uiso 1 1 calc R
H33B H 0.9178 0.8181 0.2849 0.073 Uiso 1 1 calc R
H33C H 0.9743 0.8145 0.3437 0.073 Uiso 1 1 calc R
C34 C 0.96390(10) 0.6150(3) 0.2220(2) 0.0570(8) Uani 1 1 d .
H34A H 0.9433 0.6525 0.1637 0.085 Uiso 1 1 calc R
H34B H 0.9634 0.5281 0.2128 0.085 Uiso 1 1 calc R
H34C H 1.0004 0.6439 0.2194 0.085 Uiso 1 1 calc R
C35 C 0.97084(8) 0.5836(2) 0.42096(18) 0.0335(6) Uani 1 1 d .
C36 C 0.97131(9) 0.4593(2) 0.4228(2) 0.0416(6) Uani 1 1 d .
H36 H 0.9516 0.4162 0.3700 0.050 Uiso 1 1 calc R
C37 C 1.0000 0.3978(3) 0.5000 0.0437(9) Uani 1 2 d S
H37 H 1.0000 0.3130 0.5000 0.052 Uiso 1 2 calc SR
C38 C 1.0000 0.6443(3) 0.5000 0.0351(8) Uani 1 2 d S
H38 H 1.0000 0.7291 0.5000 0.042 Uiso 1 2 calc SR
H2N H 0.8724(9) 0.405(2) 0.009(2) 0.036(7) Uiso 1 1 d .
H3N H 0.8058(8) 0.5049(19) -0.0299(17) 0.018(6) Uiso 1 1 d .
H4N H 0.6318(10) 0.972(2) 0.387(2) 0.051(8) Uiso 1 1 d .
H8N H 0.7976(10) 0.523(2) 0.329(2) 0.049(8) Uiso 1 1 d .
H9N H 0.8730(9) 0.571(2) 0.265(2) 0.040(7) Uiso 1 1 d .
O1W O 0.9513(3) 0.0433(8) 0.5374(5) 0.143(3) Uani 0.46 1 d P

loop_
_atom_site_aniso_label
_atom_site_aniso_U_11
_atom_site_aniso_U_22
_atom_site_aniso_U_33
_atom_site_aniso_U_23
_atom_site_aniso_U_13
_atom_site_aniso_U_12
O1 0.0417(9) 0.0356(9) 0.0227(9) 0.0008(7) 0.0081(7) 0.0054(7)
O2 0.0363(9) 0.0306(9) 0.0205(9) -0.0020(7) 0.0013(6) 0.0009(7)
O3 0.0372(9) 0.0525(11) 0.0230(9) 0.0018(8) -0.0056(7) -0.0006(8)
N1 0.0604(16) 0.091(2) 0.0565(16) 0.0123(14) 0.0022(13) 0.0354(15)
N2 0.0297(11) 0.0350(11) 0.0219(11) 0.0062(9) 0.0059(9) 0.0074(9)
N3 0.0320(11) 0.0340(11) 0.0201(11) 0.0004(9) 0.0079(9) 0.0093(9)
N4 0.0358(11) 0.0255(11) 0.0197(10) -0.0015(9) -0.0005(8) 0.0056(8)
N5 0.0418(11) 0.0250(11) 0.0263(10) -0.0036(9) -0.0017(8) 0.0073(9)
N6 0.0472(15) 0.0374(15) 0.109(2) 0.0040(15) -0.0001(15) 0.0118(12)
N7 0.0455(14) 0.0640(17) 0.0705(18) 0.0256(15) 0.0136(13) 0.0037(12)
N8 0.0313(11) 0.0379(12) 0.0251(11) 0.0001(9) -0.0011(9) -0.0023(9)
N9 0.0279(11) 0.0546(14) 0.0234(11) 0.0008(10) -0.0023(9) -0.0064(10)
C1 0.0389(15) 0.0687(19) 0.0343(14) 0.0133(14) 0.0049(12) 0.0228(14)
C2 0.0488(16) 0.0411(16) 0.0539(18) 0.0086(14) -0.0139(14) 0.0114(13)
C3 0.0405(14) 0.0346(14) 0.0284(13) 0.0085(11) -0.0026(11) 0.0028(12)
C4 0.0406(14) 0.0346(14) 0.0346(14) 0.0015(12) 0.0027(11) 0.0092(12)
C5 0.0259(12) 0.0257(13) 0.0291(13) -0.0029(10) -0.0030(10) -0.0019(10)
C6 0.0312(13) 0.0235(12) 0.0225(12) -0.0027(10) 0.0019(10) -0.0021(10)
C7 0.0288(12) 0.0327(13) 0.0278(13) -0.0054(10) -0.0023(10) 0.0078(10)
C8 0.0478(15) 0.0481(16) 0.0308(13) -0.0074(12) -0.0093(11) 0.0205(13)
C9 0.0356(14) 0.0384(16) 0.0550(17) -0.0217(13) 0.0028(12) -0.0001(11)
C10 0.0262(12) 0.0248(12) 0.0217(11) 0.0052(9) -0.0008(9) 0.0051(10)
C11 0.0240(12) 0.0268(12) 0.0273(12) 0.0032(10) 0.0029(9) 0.0045(10)
C12 0.0275(13) 0.0281(13) 0.0321(13) 0.0010(11) -0.0029(10) -0.0019(10)
C13 0.0299(13) 0.0254(12) 0.0249(12) -0.0030(10) -0.0001(10) 0.0018(10)
C14 0.0300(13) 0.0223(11) 0.0185(11) 0.0025(10) -0.0008(9) 0.0051(10)
C16 0.0245(12) 0.0275(12) 0.0242(12) 0.0024(10) -0.0029(9) 0.0003(9)
C17 0.0290(12) 0.0249(12) 0.0242(11) 0.0016(10) 0.0017(9) 0.0049(10)
C18 0.0429(14) 0.0372(14) 0.0303(13) 0.0066(11) 0.0083(11) 0.0099(12)
C19 0.0294(13) 0.0305(13) 0.0383(13) -0.0007(11) 0.0073(10) 0.0052(10)
C20 0.0210(11) 0.0267(13) 0.0264(13) -0.0007(11) 0.0009(9) 0.0023(9)
C21 0.0213(12) 0.0269(13) 0.0421(14) 0.0067(11) 0.0028(10) 0.0001(10)
C22 0.0411(15) 0.0279(14) 0.0632(18) -0.0016(13) 0.0035(13) 0.0082(12)
C23 0.0401(17) 0.0377(18) 0.119(3) 0.030(2) -0.0121(18) 0.0013(14)
C24 0.0402(16) 0.0521(19) 0.0614(18) 0.0252(16) -0.0127(13) -0.0071(14)
C25 0.0360(14) 0.0339(14) 0.0425(15) 0.0083(12) -0.0038(11) -0.0007(12)
C26 0.0396(17) 0.072(2) 0.058(2) 0.0377(18) 0.0229(14) 0.0202(16)
C27 0.0477(17) 0.0593(18) 0.0298(14) 0.0139(13) 0.0102(12) 0.0282(15)
C28 0.0411(15) 0.0478(16) 0.0329(14) 0.0100(12) -0.0002(11) 0.0162(12)
C29 0.0308(13) 0.0317(13) 0.0263(13) 0.0100(11) 0.0033(10) 0.0071(11)
C30 0.0347(14) 0.0446(16) 0.0467(16) 0.0138(13) 0.0045(12) -0.0017(12)
C31 0.0308(13) 0.0303(13) 0.0239(13) 0.0077(10) -0.0042(10) -0.0008(10)
C32 0.0289(13) 0.0544(17) 0.0331(14) 0.0064(13) -0.0045(10) -0.0077(12)
C33 0.0404(15) 0.0538(18) 0.0517(16) 0.0195(14) -0.0117(12) -0.0077(13)
C34 0.0362(15) 0.098(2) 0.0367(16) 0.0011(15) 0.0043(12) -0.0188(16)
C35 0.0250(12) 0.0425(16) 0.0330(14) 0.0019(11) -0.0012(10) -0.0022(11)
C36 0.0268(13) 0.0490(17) 0.0489(16) -0.0055(13) -0.0034(11) -0.0046(12)
C37 0.030(2) 0.039(2) 0.062(2) 0.000 -0.0031(18) 0.000
C38 0.0288(18) 0.041(2) 0.0355(19) 0.000 -0.0008(15) 0.000
O1W 0.158(6) 0.169(7) 0.102(5) -0.036(5) -0.027(4) 0.064(6)

loop_
_atom_type_symbol
_atom_type_description
_atom_type_scat_dispersion_real
_atom_type_scat_dispersion_imag
_atom_type_scat_source
C C 0.0033 0.0016 'International Tables Vol C Tables 4.2.6.8 and 6.1.1.4'
H H 0.0000 0.0000 'International Tables Vol C Tables 4.2.6.8 and 6.1.1.4'
N N 0.0061 0.0033 'International Tables Vol C Tables 4.2.6.8 and 6.1.1.4'
O O 0.0106 0.0060 'International Tables Vol C Tables 4.2.6.8 and 6.1.1.4'

loop_
_geom_angle_atom_site_label_1
_geom_angle_atom_site_label_2
_geom_angle_atom_site_label_3
_geom_angle
_geom_angle_site_symmetry_1
_geom_angle_site_symmetry_3
C1 N1 C2 116.9(2) . .
C6 N2 C5 128.17(19) . .
C6 N3 C7 125.29(19) . .
C20 N4 C17 124.85(19) . .
C20 N5 C21 127.70(18) . .
C22 N6 C23 116.4(3) . .
C26 N7 C30 116.2(3) . .
C31 N8 C29 126.6(2) . .
C31 N9 C32 124.0(2) . .
N1 C1 C5 124.2(2) . .
C3 C2 N1 122.8(2) . .
C2 C3 C4 119.3(2) . .
C3 C4 C5 120.4(2) . .
C1 C5 C4 116.4(2) . .
C1 C5 N2 117.7(2) . .
C4 C5 N2 125.8(2) . .
O1 C6 N3 123.5(2) . .
O1 C6 N2 122.2(2) . .
N3 C6 N2 114.32(19) . .
N3 C7 C9 109.51(19) . .
N3 C7 C10 111.22(17) . .
C9 C7 C10 112.73(18) . .
N3 C7 C8 105.20(17) . .
C9 C7 C8 110.12(19) . .
C10 C7 C8 107.78(18) . .
C11 C10 C16 118.26(19) . .
C11 C10 C7 120.85(18) . .
C16 C10 C7 120.75(18) . .
C12 C11 C10 120.36(19) . .
C13 C12 C11 120.7(2) . .
C12 C13 C14 120.6(2) . .
C13 C14 C16 118.00(19) . .
C13 C14 C17 119.35(18) . .
C16 C14 C17 122.48(18) . .
C14 C16 C10 122.1(2) . .
N4 C17 C19 109.70(17) . .
N4 C17 C14 110.34(17) . .
C19 C17 C14 114.46(17) . .
N4 C17 C18 105.11(18) . .
C19 C17 C18 108.80(18) . .
C14 C17 C18 107.98(17) . .
O2 C20 N4 123.79(19) . .
O2 C20 N5 122.43(19) . .
N4 C20 N5 113.77(18) . .
C25 C21 C22 117.7(2) . .
C25 C21 N5 125.9(2) . .
C22 C21 N5 116.4(2) . .
N6 C22 C21 124.9(3) . .
N6 C23 C24 123.2(3) . .
C23 C24 C25 120.2(3) . .
C21 C25 C24 117.5(2) . .
N7 C26 C27 124.4(2) . .
C26 C27 C28 119.3(3) . .
C27 C28 C29 118.6(3) . .
C28 C29 N8 124.5(2) . .
C28 C29 C30 118.4(2) . .
N8 C29 C30 117.0(2) . .
N7 C30 C29 123.1(3) . .
O3 C31 N9 122.1(2) . .
O3 C31 N8 123.6(2) . .
N9 C31 N8 114.3(2) . .
N9 C32 C33 109.4(2) . .
N9 C32 C35 109.47(19) . .
C33 C32 C35 113.7(2) . .
N9 C32 C34 105.42(19) . .
C33 C32 C34 109.9(2) . .
C35 C32 C34 108.7(2) . .
C36 C35 C38 118.1(2) . .
C36 C35 C32 118.9(2) . .
C38 C35 C32 123.0(2) . .
C37 C36 C35 121.0(3) . .
C36 C37 C36 120.1(3) 2_756 .
C35 C38 C35 121.8(3) . 2_756

loop_
_geom_bond_atom_site_label_1
_geom_bond_atom_site_label_2
_geom_bond_distance
_geom_bond_site_symmetry_2
O1 C6 1.240(2) .
O2 C20 1.240(2) .
O3 C31 1.232(3) .
N1 C1 1.339(3) .
N1 C2 1.355(3) .
N2 C6 1.377(3) .
N2 C5 1.393(3) .
N3 C6 1.342(3) .
N3 C7 1.471(3) .
N4 C20 1.341(3) .
N4 C17 1.477(3) .
N5 C20 1.376(3) .
N5 C21 1.398(3) .
N6 C22 1.325(3) .
N6 C23 1.329(4) .
N7 C26 1.340(4) .
N7 C30 1.348(3) .
N8 C31 1.362(3) .
N8 C29 1.398(3) .
N9 C31 1.359(3) .
N9 C32 1.477(3) .
C1 C5 1.379(3) .
C2 C3 1.344(3) .
C3 C4 1.368(3) .
C4 C5 1.380(3) .
C7 C9 1.523(3) .
C7 C10 1.538(3) .
C7 C8 1.540(3) .
C10 C11 1.385(3) .
C10 C16 1.392(3) .
C11 C12 1.383(3) .
C12 C13 1.374(3) .
C13 C14 1.390(3) .
C14 C16 1.391(3) .
C14 C17 1.533(3) .
C17 C19 1.522(3) .
C17 C18 1.535(3) .
C21 C25 1.382(3) .
C21 C22 1.396(3) .
C23 C24 1.372(4) .
C24 C25 1.385(3) .
C26 C27 1.362(4) .
C27 C28 1.374(3) .
C28 C29 1.382(3) .
C29 C30 1.398(3) .
C32 C33 1.524(4) .
C32 C35 1.529(3) .
C32 C34 1.532(3) .
C35 C36 1.391(3) .
C35 C38 1.396(3) .
C36 C37 1.378(3) .
C37 C36 1.378(3) 2_756
C38 C35 1.396(3) 2_756

loop_
_geom_hbond_atom_site_label_D
_geom_hbond_atom_site_label_H
_geom_hbond_atom_site_label_A
_geom_hbond_distance_DH
_geom_hbond_distance_HA
_geom_hbond_distance_DA
_geom_hbond_angle_DHA
_geom_hbond_site_symmetry_A
N5 H5N O3 0.97 1.91 2.856(2) 167.6 4_656
N2 H2N O2 0.85(2) 2.07(3) 2.881(2) 157(2) 4_645
N3 H3N O2 0.79(2) 2.17(2) 2.905(2) 156(2) 4_645
N4 H4N O3 0.90(3) 2.30(3) 3.062(2) 143(2) 4_656
N8 H8N O1 0.86(3) 1.98(3) 2.824(3) 167(2) .
